data_4503467
loop_
_publ_author_name
'Lakshminarayanan, P. S.'
'Ravikumar, I.'
'Suresh, Eringathodi'
'Ghosh, Pradyut'

_publ_section_title
;
 Molecular Recognition Studies of an Octaaminocryptand upon Different
 Degree of Protonation
;
_journal_issue 8
_journal_name_full 'Crystal Growth &amp; Design'
_journal_page_first 2842
_journal_paper_doi 10.1021/cg701152v
_journal_volume 8
_journal_year 2008
_chemical_formula_sum 'C36 H62 I8 N8 O9'
_chemical_formula_weight 1766.14
_space_group_IT_number 2
_symmetry_cell_setting triclinic
_symmetry_space_group_name_Hall '-P 1'
_symmetry_space_group_name_H-M 'P -1'
_atom_sites_solution_hydrogens geom
_atom_sites_solution_primary direct
_atom_sites_solution_secondary difmap
_audit_creation_method SHELXL-97
_cell_angle_alpha 80.371(2)
_cell_angle_beta 86.634(2)
_cell_angle_gamma 62.009(2)
_cell_formula_units_Z 2
_cell_length_a 12.9944(18)
_cell_length_b 13.839(2)
_cell_length_c 19.109(3)
_cell_measurement_temperature 100(2)
_cell_volume 2990.9(8)
_computing_cell_refinement 'BRUKER SMART'
_computing_data_collection 'BRUKER SMART'
_computing_data_reduction 'BRUKER SAINT'
_computing_molecular_graphics ORTEP
_computing_structure_refinement 'SHELXL-97 (Sheldrick, 1997)'
_computing_structure_solution 'SHELXS-97 (Sheldrick, 1990)'
_diffrn_ambient_temperature 100(2)
_diffrn_measured_fraction_theta_full 0.899
_diffrn_measured_fraction_theta_max 0.899
_diffrn_measurement_device_type 'BRUKER SMART APEX CCD DIFFRACTOMETER'
_diffrn_measurement_method 'OMEGA-PHI SCAN'
_diffrn_radiation_monochromator graphite
_diffrn_radiation_source 'fine-focus sealed tube'
_diffrn_radiation_type MoK\a
_diffrn_radiation_wavelength 0.71073
_diffrn_reflns_av_R_equivalents 0.0542
_diffrn_reflns_av_sigmaI/netI 0.1000
_diffrn_reflns_limit_h_max 16
_diffrn_reflns_limit_h_min -16
_diffrn_reflns_limit_k_max 18
_diffrn_reflns_limit_k_min -17
_diffrn_reflns_limit_l_max 24
_diffrn_reflns_limit_l_min -24
_diffrn_reflns_number 25252
_diffrn_reflns_theta_full 28.29
_diffrn_reflns_theta_max 28.29
_diffrn_reflns_theta_min 1.69
_exptl_absorpt_coefficient_mu 4.196
_exptl_absorpt_correction_T_max 0.2656
_exptl_absorpt_correction_T_min 0.1807
_exptl_absorpt_correction_type multi-scan
_exptl_absorpt_process_details 'BRUKER SADABS'
_exptl_crystal_colour COLOURLESS
_exptl_crystal_density_diffrn 1.961
_exptl_crystal_density_method 'not measured'
_exptl_crystal_description BLOCKS
_exptl_crystal_F_000 1660
_exptl_crystal_size_max 0.62
_exptl_crystal_size_mid 0.54
_exptl_crystal_size_min 0.43
_refine_diff_density_max 6.424
_refine_diff_density_min -3.113
_refine_diff_density_rms 0.344
_refine_ls_extinction_method none
_refine_ls_goodness_of_fit_ref 1.027
_refine_ls_hydrogen_treatment constr
_refine_ls_matrix_type full
_refine_ls_number_parameters 542
_refine_ls_number_reflns 13379
_refine_ls_number_restraints 0
_refine_ls_restrained_S_all 1.027
_refine_ls_R_factor_all 0.1307
_refine_ls_R_factor_gt 0.0864
_refine_ls_shift/su_max 0.000
_refine_ls_shift/su_mean 0.000
_refine_ls_structure_factor_coef Fsqd
_refine_ls_weighting_details 'calc w=1/[\s^2^(Fo^2^)+(0.1212P)^2^+36.0227P] where P=(Fo^2^+2Fc^2^)/3'
_refine_ls_weighting_scheme calc
_refine_ls_wR_factor_gt 0.2102
_refine_ls_wR_factor_ref 0.2361
_reflns_number_gt 8683
_reflns_number_total 13379
_reflns_threshold_expression >2sigma(I)
_cod_data_source_file cg701152v-file006.cif
_cod_data_source_block 88psm
_cod_depositor_comments
;
The following automatic conversions were performed:

'_symmetry_cell_setting' value 'TRICLINIC' changed to 'triclinic'
according to /home/saulius/struct/CIF-dictionaries/cif_core.dic
dictionary named 'cif_core.dic' version 2.4.1 from
2010-06-29.

'_exptl_absorpt_correction_type' value 'MULTI-SCAN'
changed to 'multi-scan' according to
/home/saulius/struct/CIF-dictionaries/cif_core.dic dictionary named
'cif_core.dic' version 2.4.1 from 2010-06-29.

Automatic conversion script
Id: cif_fix_values 1715 2011-07-08 13:25:40Z adriana 

The following automatic conversions were performed:

data name '_exptl_absorpt_process_detail' was replaced with
'_exptl_absorpt_process_details' as specified in the replacement file
'data/replacement-values/replacement_tags.lst'.

Automatic conversion script
Id: cif_correct_tags 9268 2022-04-12 08:56:07Z antanas 
;
_cod_original_cell_volume 2990.8(7)
_cod_original_sg_symbol_H-M P-1
_cod_database_code 4503467

loop_
_symmetry_equiv_pos_as_xyz
'x, y, z'
'-x, -y, -z'

loop_
_atom_site_label
_atom_site_type_symbol
_atom_site_fract_x
_atom_site_fract_y
_atom_site_fract_z
_atom_site_U_iso_or_equiv
_atom_site_adp_type
_atom_site_occupancy
_atom_site_calc_flag
_atom_site_refinement_flags
I1 I 0.73377(8) 0.99751(7) 0.23934(5) 0.0286(2) Uani 1 d .
I2 I 0.82107(9) 0.45619(8) 0.86324(7) 0.0492(3) Uani 1 d .
I3 I 0.63943(10) 0.47172(8) 0.42525(6) 0.0431(3) Uani 1 d .
I4 I 0.51144(12) 0.63256(8) 0.16764(6) 0.0540(4) Uani 1 d .
I5 I 0.96601(8) 0.25999(8) 0.16908(5) 0.0336(2) Uani 1 d .
I6 I 0.43520(7) 0.19194(7) 0.05054(4) 0.0238(2) Uani 1 d .
I7 I 0.50825(8) 0.17235(7) 0.43399(5) 0.0282(2) Uani 1 d .
I8 I 0.00955(9) 0.39264(8) 0.40201(6) 0.0417(3) Uani 1 d .
N1 N 0.5874(9) 1.2900(8) 0.2166(5) 0.017(2) Uani 1 d .
H1 H 0.6202 1.2147 0.2231 0.020 Uiso 1 calc R
N2 N 0.8212(9) 1.2650(8) 0.3372(5) 0.021(2) Uani 1 d .
H2A H 0.7890 1.3367 0.3427 0.025 Uiso 1 calc R
H2B H 0.8745 1.2539 0.3030 0.025 Uiso 1 calc R
N3 N 1.0839(9) 0.6779(9) 0.3552(6) 0.022(2) Uani 1 d .
H3A H 1.1293 0.6043 0.3578 0.026 Uiso 1 calc R
H3B H 1.1006 0.7111 0.3147 0.026 Uiso 1 calc R
N4 N 0.8113(9) 0.7195(8) 0.2658(5) 0.019(2) Uani 1 d .
H4 H 0.7818 0.7944 0.2600 0.022 Uiso 1 calc R
N5 N 0.2907(9) 1.3174(9) 0.2705(6) 0.024(2) Uani 1 d .
H5A H 0.2952 1.3122 0.3180 0.029 Uiso 1 calc R
H5B H 0.2547 1.3899 0.2520 0.029 Uiso 1 calc R
N6 N 0.5566(9) 0.7534(8) 0.3820(6) 0.023(2) Uani 1 d .
H6A H 0.5715 0.7943 0.4079 0.027 Uiso 1 calc R
H6B H 0.5867 0.6837 0.4058 0.027 Uiso 1 calc R
N7 N 0.6433(9) 1.2969(8) 0.0191(5) 0.018(2) Uani 1 d .
H7A H 0.6234 1.3695 0.0091 0.022 Uiso 1 calc R
H7B H 0.5820 1.2888 0.0076 0.022 Uiso 1 calc R
N8 N 0.8042(9) 0.7349(9) 0.0674(5) 0.022(2) Uani 1 d .
H8A H 0.7272 0.7808 0.0617 0.026 Uiso 1 calc R
H8B H 0.8160 0.6657 0.0663 0.026 Uiso 1 calc R
C1 C 0.6701(11) 1.3202(10) 0.2467(6) 0.020(3) Uani 1 d .
H1A H 0.6281 1.3953 0.2571 0.024 Uiso 1 calc R
H1B H 0.7290 1.3172 0.2122 0.024 Uiso 1 calc R
C2 C 0.7283(12) 1.2408(11) 0.3142(7) 0.025(3) Uani 1 d .
H2C H 0.6713 1.2506 0.3511 0.030 Uiso 1 calc R
H2D H 0.7625 1.1648 0.3055 0.030 Uiso 1 calc R
C3 C 0.8812(13) 1.1931(11) 0.4057(7) 0.029(3) Uani 1 d .
H3C H 0.9407 1.2116 0.4176 0.035 Uiso 1 calc R
H3D H 0.8245 1.2105 0.4432 0.035 Uiso 1 calc R
C4 C 0.9366(10) 1.0711(10) 0.4044(7) 0.020(3) Uani 1 d .
C5 C 0.8872(11) 1.0084(11) 0.4417(7) 0.023(3) Uani 1 d .
H5 H 0.8166 1.0433 0.4641 0.028 Uiso 1 calc R
C6 C 0.9425(11) 0.8941(10) 0.4457(7) 0.023(3) Uani 1 d .
H6 H 0.9090 0.8530 0.4711 0.027 Uiso 1 calc R
C7 C 1.0498(11) 0.8390(10) 0.4112(6) 0.020(2) Uiso 1 d .
C8 C 1.0955(11) 0.9035(12) 0.3737(7) 0.027(3) Uani 1 d .
H8 H 1.1655 0.8697 0.3505 0.032 Uiso 1 calc R
C9 C 1.0397(12) 1.0179(12) 0.3699(7) 0.029(3) Uani 1 d .
H9 H 1.0722 1.0593 0.3436 0.034 Uiso 1 calc R
C10 C 1.1130(11) 0.7152(11) 0.4167(7) 0.025(3) Uani 1 d .
H10A H 1.1964 0.6897 0.4185 0.030 Uiso 1 calc R
H10B H 1.0922 0.6821 0.4604 0.030 Uiso 1 calc R
C11 C 0.9578(11) 0.7030(10) 0.3516(7) 0.021(3) Uani 1 d .
H11A H 0.9072 0.7815 0.3513 0.025 Uiso 1 calc R
H11B H 0.9400 0.6622 0.3926 0.025 Uiso 1 calc R
C12 C 0.9381(10) 0.6689(10) 0.2836(6) 0.018(2) Uani 1 d .
H12A H 0.9769 0.6923 0.2447 0.022 Uiso 1 calc R
H12B H 0.9719 0.5888 0.2896 0.022 Uiso 1 calc R
C13 C 0.4726(10) 1.3327(10) 0.2539(6) 0.018(2) Uani 1 d .
H13A H 0.4240 1.4103 0.2352 0.021 Uiso 1 calc R
H13B H 0.4859 1.3264 0.3042 0.021 Uiso 1 calc R
C14 C 0.4104(10) 1.2656(10) 0.2427(7) 0.020(3) Uani 1 d .
H14A H 0.4068 1.2633 0.1925 0.024 Uiso 1 calc R
H14B H 0.4536 1.1902 0.2672 0.024 Uiso 1 calc R
C15 C 0.2196(10) 1.2655(10) 0.2538(7) 0.023(3) Uani 1 d .
H15A H 0.2119 1.2744 0.2026 0.027 Uiso 1 calc R
H15B H 0.1420 1.3047 0.2721 0.027 Uiso 1 calc R
C16 C 0.2686(10) 1.1455(10) 0.2834(7) 0.020(3) Uani 1 d .
C17 C 0.3046(12) 1.0656(12) 0.2404(7) 0.030(3) Uani 1 d .
H17 H 0.2968 1.0870 0.1914 0.035 Uiso 1 calc R
C18 C 0.3520(12) 0.9541(11) 0.2683(8) 0.030(3) Uani 1 d .
H18 H 0.3743 0.9016 0.2382 0.035 Uiso 1 calc R
C19 C 0.3665(11) 0.9204(10) 0.3424(7) 0.022(3) Uani 1 d .
C20 C 0.3306(8) 1.0009(8) 0.3863(5) 0.028(3) Uani 1 d .
H20 H 0.3400 0.9801 0.4353 0.033 Uiso 1 calc R
C21 C 0.2820(8) 1.1098(8) 0.3573(5) 0.022(3) Uani 1 d R
H21 H 0.2566 1.1627 0.3873 0.027 Uiso 1 calc R
C22 C 0.4262(11) 0.7999(10) 0.3736(8) 0.027(3) Uani 1 d .
H22A H 0.4105 0.7585 0.3432 0.032 Uiso 1 calc R
H22B H 0.3940 0.7900 0.4197 0.032 Uiso 1 calc R
C23 C 0.6146(10) 0.7527(10) 0.3121(7) 0.022(3) Uani 1 d .
H23A H 0.5944 0.8279 0.2899 0.027 Uiso 1 calc R
H23B H 0.5889 0.7195 0.2807 0.027 Uiso 1 calc R
C24 C 0.7445(11) 0.6864(11) 0.3250(7) 0.026(3) Uani 1 d .
H24A H 0.7676 0.6082 0.3283 0.031 Uiso 1 calc R
H24B H 0.7646 0.6981 0.3699 0.031 Uiso 1 calc R
C25 C 0.5674(11) 1.3323(10) 0.1363(6) 0.020(3) Uani 1 d .
H25A H 0.4971 1.3334 0.1207 0.025 Uiso 1 calc R
H25B H 0.5573 1.4074 0.1263 0.025 Uiso 1 calc R
C26 C 0.6689(10) 1.2589(10) 0.0970(6) 0.015(2) Uani 1 d .
H26A H 0.6826 1.1829 0.1094 0.018 Uiso 1 calc R
H26B H 0.7383 1.2622 0.1097 0.018 Uiso 1 calc R
C27 C 0.7457(11) 1.2337(10) -0.0260(6) 0.021(3) Uani 1 d .
H27A H 0.7264 1.2662 -0.0755 0.025 Uiso 1 calc R
H27B H 0.8127 1.2406 -0.0128 0.025 Uiso 1 calc R
C28 C 0.7768(11) 1.1130(10) -0.0169(6) 0.020(3) Uani 1 d .
C29 C 0.8672(10) 1.0341(11) 0.0297(6) 0.021(3) Uani 1 d .
H29 H 0.9074 1.0569 0.0562 0.025 Uiso 1 calc R
C30 C 0.8977(12) 0.9227(11) 0.0370(7) 0.025(3) Uani 1 d .
H30 H 0.9589 0.8710 0.0675 0.030 Uiso 1 calc R
C31 C 0.8363(11) 0.8875(10) -0.0017(6) 0.020(3) Uani 1 d .
C32 C 0.7464(10) 0.9675(10) -0.0473(6) 0.020(3) Uani 1 d .
H32 H 0.7040 0.9462 -0.0730 0.023 Uiso 1 calc R
C33 C 0.7191(12) 1.0777(10) -0.0552(7) 0.024(3) Uani 1 d .
H33 H 0.6602 1.1292 -0.0873 0.028 Uiso 1 calc R
C34 C 0.8678(11) 0.7677(11) 0.0064(7) 0.026(3) Uani 1 d .
H34A H 0.9513 0.7233 0.0149 0.031 Uiso 1 calc R
H34B H 0.8484 0.7524 -0.0373 0.031 Uiso 1 calc R
C35 C 0.8439(11) 0.7394(10) 0.1375(6) 0.020(2) Uani 1 d .
H35A H 0.8205 0.8157 0.1419 0.024 Uiso 1 calc R
H35B H 0.9283 0.6984 0.1414 0.024 Uiso 1 calc R
C36 C 0.7912(11) 0.6899(10) 0.1967(7) 0.021(3) Uani 1 d .
H36A H 0.7083 0.7196 0.1876 0.025 Uiso 1 calc R
H36B H 0.8278 0.6100 0.1994 0.025 Uiso 1 calc R
O1 O 0.5767(8) 0.8950(7) 0.1144(5) 0.031(2) Uani 1 d .
O2 O 0.6190(9) 0.5105(8) 0.0039(6) 0.037(2) Uani 1 d .
O3 O 0.6601(9) 0.8768(8) 0.4280(5) 0.035(2) Uani 1 d .
O4 O 0.2621(9) 0.4644(9) 0.3689(6) 0.040(2) Uani 1 d .
O5 O 0.0156(11) 0.9781(10) 0.1777(6) 0.051(3) Uani 1 d .
O6 O 0.1484(13) 0.7720(14) 0.2299(7) 0.074(5) Uani 1 d .
O7 O 0.3790(11) 0.5801(11) 0.3326(9) 0.070(4) Uani 1 d .
O8 O 0.8776(16) 0.5173(13) 0.0497(9) 0.088(5) Uani 1 d .
O9 O 0.7815(11) 0.6048(9) 0.4924(6) 0.051(3) Uani 1 d .

loop_
_atom_site_aniso_label
_atom_site_aniso_U_11
_atom_site_aniso_U_22
_atom_site_aniso_U_33
_atom_site_aniso_U_23
_atom_site_aniso_U_13
_atom_site_aniso_U_12
I1 0.0402(5) 0.0171(4) 0.0285(5) 0.0021(3) -0.0071(4) -0.0143(4)
I2 0.0272(5) 0.0311(5) 0.0701(8) 0.0193(5) 0.0087(5) -0.0074(4)
I3 0.0463(6) 0.0298(5) 0.0485(6) -0.0010(4) 0.0061(5) -0.0160(5)
I4 0.0851(9) 0.0270(5) 0.0539(7) 0.0103(5) -0.0434(6) -0.0300(6)
I5 0.0242(5) 0.0506(6) 0.0328(5) 0.0011(4) -0.0021(4) -0.0253(5)
I6 0.0277(4) 0.0303(4) 0.0243(4) -0.0011(3) -0.0056(3) -0.0227(4)
I7 0.0313(5) 0.0298(5) 0.0231(4) 0.0062(3) -0.0025(3) -0.0170(4)
I8 0.0442(6) 0.0287(5) 0.0474(6) 0.0010(4) 0.0083(5) -0.0161(5)
N1 0.021(5) 0.012(5) 0.023(5) 0.006(4) -0.010(4) -0.013(4)
N2 0.023(5) 0.022(5) 0.025(5) 0.002(4) -0.006(4) -0.019(5)
N3 0.015(5) 0.019(5) 0.024(5) 0.003(4) -0.008(4) -0.004(4)
N4 0.017(5) 0.021(5) 0.019(5) -0.001(4) -0.005(4) -0.010(4)
N5 0.013(5) 0.024(6) 0.039(6) -0.008(5) 0.006(4) -0.011(5)
N6 0.022(6) 0.017(5) 0.031(6) 0.002(4) 0.004(4) -0.013(5)
N7 0.019(5) 0.022(5) 0.024(5) -0.004(4) 0.005(4) -0.020(5)
N8 0.024(6) 0.022(5) 0.025(6) 0.006(4) -0.009(4) -0.017(5)
C1 0.020(6) 0.017(6) 0.023(6) 0.007(5) -0.011(5) -0.011(5)
C2 0.029(7) 0.035(7) 0.025(7) 0.006(6) -0.011(5) -0.028(6)
C3 0.034(8) 0.029(7) 0.028(7) -0.003(6) -0.018(6) -0.016(6)
C4 0.019(6) 0.021(6) 0.025(6) 0.001(5) -0.015(5) -0.014(5)
C5 0.019(6) 0.032(7) 0.023(6) 0.003(5) -0.008(5) -0.016(6)
C6 0.028(7) 0.024(6) 0.022(6) 0.009(5) -0.009(5) -0.021(6)
C8 0.021(6) 0.040(8) 0.023(7) 0.002(6) 0.000(5) -0.020(6)
C9 0.024(7) 0.034(7) 0.033(7) 0.010(6) -0.018(6) -0.021(6)
C10 0.018(6) 0.030(7) 0.030(7) 0.001(6) -0.012(5) -0.015(6)
C11 0.022(6) 0.024(6) 0.024(6) -0.001(5) -0.005(5) -0.016(5)
C12 0.018(6) 0.019(6) 0.019(6) 0.002(5) 0.002(5) -0.012(5)
C13 0.019(6) 0.019(6) 0.018(6) 0.004(5) -0.009(4) -0.012(5)
C14 0.015(6) 0.028(6) 0.026(6) -0.006(5) 0.004(5) -0.017(5)
C15 0.013(6) 0.019(6) 0.036(7) -0.002(5) 0.000(5) -0.008(5)
C16 0.016(6) 0.024(6) 0.026(6) 0.002(5) 0.002(5) -0.018(5)
C17 0.028(7) 0.038(8) 0.024(7) -0.006(6) 0.007(5) -0.016(6)
C18 0.027(7) 0.030(7) 0.039(8) -0.010(6) -0.004(6) -0.017(6)
C19 0.020(6) 0.021(6) 0.029(7) 0.001(5) -0.002(5) -0.015(5)
C20 0.026(7) 0.033(7) 0.018(6) 0.008(5) -0.002(5) -0.013(6)
C21 0.012(6) 0.023(6) 0.026(7) 0.004(5) -0.004(5) -0.005(5)
C22 0.024(7) 0.017(6) 0.038(8) -0.004(6) -0.008(6) -0.007(6)
C23 0.016(6) 0.022(6) 0.031(7) 0.003(5) -0.010(5) -0.011(5)
C24 0.024(7) 0.025(7) 0.028(7) 0.005(5) 0.002(5) -0.014(6)
C25 0.023(6) 0.016(6) 0.027(7) 0.005(5) -0.006(5) -0.014(5)
C26 0.015(6) 0.024(6) 0.018(6) -0.005(5) 0.001(4) -0.017(5)
C27 0.029(7) 0.028(7) 0.010(5) 0.005(5) 0.001(5) -0.021(6)
C28 0.032(7) 0.028(7) 0.015(6) -0.006(5) 0.004(5) -0.024(6)
C29 0.019(6) 0.034(7) 0.024(6) -0.009(5) 0.006(5) -0.024(6)
C30 0.032(7) 0.034(7) 0.017(6) 0.001(5) 0.000(5) -0.023(6)
C31 0.020(6) 0.024(6) 0.018(6) -0.004(5) -0.001(5) -0.011(5)
C32 0.019(6) 0.026(6) 0.019(6) 0.004(5) -0.009(5) -0.017(5)
C33 0.030(7) 0.018(6) 0.020(6) 0.006(5) -0.009(5) -0.011(6)
C34 0.023(7) 0.029(7) 0.026(7) -0.005(6) 0.006(5) -0.012(6)
C35 0.023(6) 0.020(6) 0.022(6) -0.001(5) -0.001(5) -0.014(5)
C36 0.021(6) 0.017(6) 0.027(7) -0.004(5) -0.007(5) -0.010(5)
O1 0.028(5) 0.023(5) 0.042(6) -0.005(4) -0.013(4) -0.010(4)
O2 0.033(6) 0.027(5) 0.056(7) -0.001(5) -0.007(5) -0.019(5)
O3 0.044(6) 0.042(6) 0.030(5) -0.006(5) 0.003(4) -0.029(5)
O4 0.034(6) 0.035(6) 0.037(6) -0.002(5) -0.006(5) -0.006(5)
O5 0.054(7) 0.052(7) 0.047(7) 0.001(6) -0.018(6) -0.026(6)
O6 0.082(10) 0.137(14) 0.045(7) -0.040(8) 0.042(7) -0.082(10)
O7 0.043(7) 0.065(9) 0.120(13) -0.035(9) -0.009(8) -0.031(7)
O8 0.118(14) 0.062(10) 0.091(12) -0.006(8) -0.019(10) -0.048(10)
O9 0.071(9) 0.041(7) 0.034(6) 0.001(5) -0.001(6) -0.022(6)

loop_
_atom_type_symbol
_atom_type_description
_atom_type_scat_dispersion_real
_atom_type_scat_dispersion_imag
_atom_type_scat_source
C C 0.0033 0.0016 'International Tables Vol C Tables 4.2.6.8 and 6.1.1.4'
H H 0.0000 0.0000 'International Tables Vol C Tables 4.2.6.8 and 6.1.1.4'
N N 0.0061 0.0033 'International Tables Vol C Tables 4.2.6.8 and 6.1.1.4'
O O 0.0106 0.0060 'International Tables Vol C Tables 4.2.6.8 and 6.1.1.4'
I I -0.4742 1.8119 'International Tables Vol C Tables 4.2.6.8 and 6.1.1.4'

loop_
_geom_angle_atom_site_label_1
_geom_angle_atom_site_label_2
_geom_angle_atom_site_label_3
_geom_angle
C1 N1 C13 111.8(9)
C1 N1 C25 111.1(9)
C13 N1 C25 110.2(9)
C1 N1 H1 107.8
C13 N1 H1 107.8
C25 N1 H1 107.8
C2 N2 C3 112.2(9)
C2 N2 H2A 109.2
C3 N2 H2A 109.2
C2 N2 H2B 109.2
C3 N2 H2B 109.2
H2A N2 H2B 107.9
C10 N3 C11 113.8(10)
C10 N3 H3A 108.8
C11 N3 H3A 108.8
C10 N3 H3B 108.8
C11 N3 H3B 108.8
H3A N3 H3B 107.7
C12 N4 C36 111.4(9)
C12 N4 C24 112.2(9)
C36 N4 C24 109.8(10)
C12 N4 H4 107.7
C36 N4 H4 107.7
C24 N4 H4 107.7
C15 N5 C14 113.1(10)
C15 N5 H5A 109.0
C14 N5 H5A 109.0
C15 N5 H5B 109.0
C14 N5 H5B 109.0
H5A N5 H5B 107.8
C23 N6 C22 112.1(10)
C23 N6 H6A 109.2
C22 N6 H6A 109.2
C23 N6 H6B 109.2
C22 N6 H6B 109.2
H6A N6 H6B 107.9
C26 N7 C27 113.0(9)
C26 N7 H7A 109.0
C27 N7 H7A 109.0
C26 N7 H7B 109.0
C27 N7 H7B 109.0
H7A N7 H7B 107.8
C35 N8 C34 112.2(9)
C35 N8 H8A 109.2
C34 N8 H8A 109.2
C35 N8 H8B 109.2
C34 N8 H8B 109.2
H8A N8 H8B 107.9
N1 C1 C2 110.1(9)
N1 C1 H1A 109.6
C2 C1 H1A 109.6
N1 C1 H1B 109.6
C2 C1 H1B 109.6
H1A C1 H1B 108.2
N2 C2 C1 108.1(9)
N2 C2 H2C 110.1
C1 C2 H2C 110.1
N2 C2 H2D 110.1
C1 C2 H2D 110.1
H2C C2 H2D 108.4
C4 C3 N2 114.7(10)
C4 C3 H3C 108.6
N2 C3 H3C 108.6
C4 C3 H3D 108.6
N2 C3 H3D 108.6
H3C C3 H3D 107.6
C9 C4 C5 118.8(12)
C9 C4 C3 121.4(12)
C5 C4 C3 119.8(12)
C6 C5 C4 120.5(12)
C6 C5 H5 119.8
C4 C5 H5 119.8
C5 C6 C7 120.7(11)
C5 C6 H6 119.6
C7 C6 H6 119.6
C8 C7 C6 117.5(11)
C8 C7 C10 120.9(11)
C6 C7 C10 121.6(11)
C7 C8 C9 121.5(12)
C7 C8 H8 119.3
C9 C8 H8 119.3
C4 C9 C8 121.0(12)
C4 C9 H9 119.5
C8 C9 H9 119.5
N3 C10 C7 111.6(10)
N3 C10 H10A 109.3
C7 C10 H10A 109.3
N3 C10 H10B 109.3
C7 C10 H10B 109.3
H10A C10 H10B 108.0
N3 C11 C12 108.2(10)
N3 C11 H11A 110.1
C12 C11 H11A 110.1
N3 C11 H11B 110.1
C12 C11 H11B 110.1
H11A C11 H11B 108.4
N4 C12 C11 111.1(10)
N4 C12 H12A 109.4
C11 C12 H12A 109.4
N4 C12 H12B 109.4
C11 C12 H12B 109.4
H12A C12 H12B 108.0
N1 C13 C14 109.9(9)
N1 C13 H13A 109.7
C14 C13 H13A 109.7
N1 C13 H13B 109.7
C14 C13 H13B 109.7
H13A C13 H13B 108.2
N5 C14 C13 109.8(10)
N5 C14 H14A 109.7
C13 C14 H14A 109.7
N5 C14 H14B 109.7
C13 C14 H14B 109.7
H14A C14 H14B 108.2
N5 C15 C16 114.2(10)
N5 C15 H15A 108.7
C16 C15 H15A 108.7
N5 C15 H15B 108.7
C16 C15 H15B 108.7
H15A C15 H15B 107.6
C17 C16 C21 117.5(11)
C17 C16 C15 121.9(12)
C21 C16 C15 120.6(11)
C16 C17 C18 121.6(13)
C16 C17 H17 119.2
C18 C17 H17 119.2
C17 C18 C19 119.8(12)
C17 C18 H18 120.1
C19 C18 H18 120.1
C20 C19 C18 119.0(11)
C20 C19 C22 120.1(11)
C18 C19 C22 120.8(12)
C21 C20 C19 119.8(6)
C21 C20 H20 120.1
C19 C20 H20 120.1
C20 C21 C16 122.3(6)
C20 C21 H21 118.8
C16 C21 H21 118.8
C19 C22 N6 112.9(10)
C19 C22 H22A 109.0
N6 C22 H22A 109.0
C19 C22 H22B 109.0
N6 C22 H22B 109.0
H22A C22 H22B 107.8
N6 C23 C24 108.2(10)
N6 C23 H23A 110.1
C24 C23 H23A 110.1
N6 C23 H23B 110.1
C24 C23 H23B 110.1
H23A C23 H23B 108.4
C23 C24 N4 111.6(10)
C23 C24 H24A 109.3
N4 C24 H24A 109.3
C23 C24 H24B 109.3
N4 C24 H24B 109.3
H24A C24 H24B 108.0
C26 C25 N1 109.9(9)
C26 C25 H25A 109.7
N1 C25 H25A 109.7
C26 C25 H25B 109.7
N1 C25 H25B 109.7
H25A C25 H25B 108.2
C25 C26 N7 108.7(9)
C25 C26 H26A 109.9
N7 C26 H26A 109.9
C25 C26 H26B 109.9
N7 C26 H26B 109.9
H26A C26 H26B 108.3
C28 C27 N7 111.8(9)
C28 C27 H27A 109.2
N7 C27 H27A 109.2
C28 C27 H27B 109.2
N7 C27 H27B 109.2
H27A C27 H27B 107.9
C33 C28 C29 118.6(11)
C33 C28 C27 120.7(11)
C29 C28 C27 120.7(11)
C30 C29 C28 120.8(11)
C30 C29 H29 119.6
C28 C29 H29 119.6
C29 C30 C31 120.1(12)
C29 C30 H30 119.9
C31 C30 H30 119.9
C32 C31 C30 118.0(12)
C32 C31 C34 121.6(11)
C30 C31 C34 120.4(11)
C33 C32 C31 121.2(11)
C33 C32 H32 119.4
C31 C32 H32 119.4
C28 C33 C32 121.3(12)
C28 C33 H33 119.4
C32 C33 H33 119.4
C31 C34 N8 111.6(10)
C31 C34 H34A 109.3
N8 C34 H34A 109.3
C31 C34 H34B 109.3
N8 C34 H34B 109.3
H34A C34 H34B 108.0
N8 C35 C36 110.0(9)
N8 C35 H35A 109.7
C36 C35 H35A 109.7
N8 C35 H35B 109.7
C36 C35 H35B 109.7
H35A C35 H35B 108.2
N4 C36 C35 107.9(9)
N4 C36 H36A 110.1
C35 C36 H36A 110.1
N4 C36 H36B 110.1
C35 C36 H36B 110.1
H36A C36 H36B 108.4

loop_
_geom_bond_atom_site_label_1
_geom_bond_atom_site_label_2
_geom_bond_distance
N1 C1 1.496(15)
N1 C13 1.507(15)
N1 C25 1.539(15)
N1 H1 0.9100
N2 C2 1.502(14)
N2 C3 1.506(16)
N2 H2A 0.9000
N2 H2B 0.9000
N3 C10 1.493(16)
N3 C11 1.510(15)
N3 H3A 0.9000
N3 H3B 0.9000
N4 C12 1.491(15)
N4 C36 1.517(15)
N4 C24 1.524(15)
N4 H4 0.9100
N5 C15 1.487(16)
N5 C14 1.483(14)
N5 H5A 0.9000
N5 H5B 0.9000
N6 C23 1.494(16)
N6 C22 1.511(16)
N6 H6A 0.9000
N6 H6B 0.9000
N7 C26 1.495(15)
N7 C27 1.517(15)
N7 H7A 0.9000
N7 H7B 0.9000
N8 C35 1.485(15)
N8 C34 1.520(16)
N8 H8A 0.9000
N8 H8B 0.9000
C1 C2 1.518(16)
C1 H1A 0.9700
C1 H1B 0.9700
C2 H2C 0.9700
C2 H2D 0.9700
C3 C4 1.496(17)
C3 H3C 0.9700
C3 H3D 0.9700
C4 C9 1.380(19)
C4 C5 1.392(17)
C5 C6 1.387(18)
C5 H5 0.9300
C6 C7 1.421(17)
C6 H6 0.9300
C7 C8 1.377(17)
C7 C10 1.501(17)
C8 C9 1.388(19)
C8 H8 0.9300
C9 H9 0.9300
C10 H10A 0.9700
C10 H10B 0.9700
C11 C12 1.528(17)
C11 H11A 0.9700
C11 H11B 0.9700
C12 H12A 0.9700
C12 H12B 0.9700
C13 C14 1.532(15)
C13 H13A 0.9700
C13 H13B 0.9700
C14 H14A 0.9700
C14 H14B 0.9700
C15 C16 1.489(17)
C15 H15A 0.9700
C15 H15B 0.9700
C16 C17 1.374(18)
C16 C21 1.409(15)
C17 C18 1.384(19)
C17 H17 0.9300
C18 C19 1.409(19)
C18 H18 0.9300
C19 C20 1.393(16)
C19 C22 1.499(17)
C20 C21 1.3592
C20 H20 0.9300
C21 H21 0.9300
C22 H22A 0.9700
C22 H22B 0.9700
C23 C24 1.508(17)
C23 H23A 0.9700
C23 H23B 0.9700
C24 H24A 0.9700
C24 H24B 0.9700
C25 C26 1.488(16)
C25 H25A 0.9700
C25 H25B 0.9700
C26 H26A 0.9700
C26 H26B 0.9700
C27 C28 1.505(16)
C27 H27A 0.9700
C27 H27B 0.9700
C28 C33 1.365(17)
C28 C29 1.400(18)
C29 C30 1.385(17)
C29 H29 0.9300
C30 C31 1.404(18)
C30 H30 0.9300
C31 C32 1.391(17)
C31 C34 1.492(17)
C32 C33 1.377(16)
C32 H32 0.9300
C33 H33 0.9300
C34 H34A 0.9700
C34 H34B 0.9700
C35 C36 1.519(17)
C35 H35A 0.9700
C35 H35B 0.9700
C36 H36A 0.9700
C36 H36B 0.9700
